data_7248724
loop_
_publ_author_name
'Shaikh, Samir R.'
'Gawade, Rupesh L.'
'Dabke, Niteen B.'
'Dash, Soumya R.'
'Vanka, Kumar'
'Gonnade, Rajesh G.'

_publ_section_title
;
 Crystal engineering for intramolecular \p--\p stacking: effect of
 substitution of electron-donating and electron-withdrawing groups on the
 molecular geometry in conformationally flexible Sulfoesters and
 sulfonamides
;
_journal_issue 26
_journal_name_full CrystEngComm
_journal_page_first 3557
_journal_page_last 3573
_journal_paper_doi 10.1039/D4CE00309H
_journal_volume 26
_journal_year 2024
_chemical_formula_moiety 'C14 H13 N3 O2 S'
_chemical_formula_sum 'C14 H13 N3 O2 S'
_chemical_formula_weight 287.33
_space_group_crystal_system monoclinic
_space_group_IT_number 14
_space_group_name_Hall '-P 2ybc'
_space_group_name_H-M_alt 'P 1 21/c 1'
_atom_sites_solution_hydrogens mixed
_atom_sites_solution_primary direct
_atom_sites_solution_secondary 'difference Fourier'
_audit_creation_method SHELXL-2018/3
_audit_update_record
;
2024-03-02 deposited with the CCDC.	2024-05-27 downloaded from the CCDC.
;
_cell_angle_alpha 90
_cell_angle_beta 118.4840(10)
_cell_angle_gamma 90
_cell_formula_units_Z 4
_cell_length_a 14.7745(4)
_cell_length_b 6.9327(2)
_cell_length_c 14.9312(4)
_cell_measurement_reflns_used 9861
_cell_measurement_temperature 100(2)
_cell_measurement_theta_max 34.53
_cell_measurement_theta_min 3.14
_cell_volume 1344.23(7)
_computing_cell_refinement 'SAINT (Bruker, 2016)'
_computing_data_collection 'APEX3 (Bruker, 2016)'
_computing_data_reduction 'SAINT (Bruker, 2016)'
_computing_molecular_graphics 'Bruker SHELXTL, Mercury 2020.20'
_computing_publication_material 'Bruker SHELXTL'
_computing_structure_refinement 'SHELXL-2018/3 (Sheldrick, 2018)'
_computing_structure_solution 'SHELXT 2014/5 (Sheldrick, 2014)'
_diffrn_ambient_temperature 100(2)
_diffrn_detector 'Photon II CPAD Area Detector'
_diffrn_detector_area_resol_mean 7.39
_diffrn_measured_fraction_theta_full 0.994
_diffrn_measured_fraction_theta_max 0.996
_diffrn_measurement_device '\k-geometry diffractometer'
_diffrn_measurement_device_type 'Bruker D8 VENTURE Kappa Duo PHOTON II CPAD'
_diffrn_measurement_method '\f and \w scans'
_diffrn_radiation_monochromator 'multilayer mirrors'
_diffrn_radiation_type MoK\a
_diffrn_radiation_wavelength 0.71073
_diffrn_reflns_av_R_equivalents 0.0174
_diffrn_reflns_av_unetI/netI 0.0128
_diffrn_reflns_Laue_measured_fraction_full 0.994
_diffrn_reflns_Laue_measured_fraction_max 0.996
_diffrn_reflns_limit_h_max 19
_diffrn_reflns_limit_h_min -19
_diffrn_reflns_limit_k_max 9
_diffrn_reflns_limit_k_min -8
_diffrn_reflns_limit_l_max 19
_diffrn_reflns_limit_l_min -19
_diffrn_reflns_number 17833
_diffrn_reflns_point_group_measured_fraction_full 0.994
_diffrn_reflns_point_group_measured_fraction_max 0.996
_diffrn_reflns_theta_full 25.242
_diffrn_reflns_theta_max 27.999
_diffrn_reflns_theta_min 3.137
_diffrn_source 'micro-focus sealed tube'
_diffrn_source_type 'Incoatech I\mS HB'
_exptl_absorpt_coefficient_mu 0.245
_exptl_absorpt_correction_T_max 0.7469
_exptl_absorpt_correction_T_min 0.7050
_exptl_absorpt_correction_type multi-scan
_exptl_absorpt_process_details 'SADABS,(Bruker, 2006)'
_exptl_crystal_colour COLOURLESS
_exptl_crystal_density_diffrn 1.420
_exptl_crystal_description PLATE
_exptl_crystal_F_000 600
_exptl_crystal_size_max 0.160
_exptl_crystal_size_mid 0.140
_exptl_crystal_size_min 0.030
_refine_diff_density_max 0.406
_refine_diff_density_min -0.441
_refine_diff_density_rms 0.047
_refine_ls_extinction_method none
_refine_ls_goodness_of_fit_ref 1.081
_refine_ls_hydrogen_treatment mixed
_refine_ls_matrix_type full
_refine_ls_number_parameters 185
_refine_ls_number_reflns 3230
_refine_ls_number_restraints 0
_refine_ls_restrained_S_all 1.081
_refine_ls_R_factor_all 0.0340
_refine_ls_R_factor_gt 0.0320
_refine_ls_shift/su_max 0.001
_refine_ls_shift/su_mean 0.000
_refine_ls_structure_factor_coef Fsqd
_refine_ls_weighting_details 'w=1/[\s^2^(Fo^2^)+(0.0353P)^2^+0.8665P] where P=(Fo^2^+2Fc^2^)/3'
_refine_ls_weighting_scheme calc
_refine_ls_wR_factor_gt 0.0803
_refine_ls_wR_factor_ref 0.0816
_reflns_Friedel_coverage 0.000
_reflns_number_gt 3036
_reflns_number_total 3230
_reflns_threshold_expression 'I > 2\s(I)'
_cod_data_source_file d4ce00309h2.cif
_cod_data_source_block 2c
_cod_depositor_comments
;
The following automatic conversions were performed:

data item '_exptl_absorpt_correction_type' value 'MULTI-SCAN' was
changed to 'multi-scan' in accordance with the
/home/data/users/saulius/crontab/automatic-downloads/rss-feeds/RSC/lib/dictionaries/cif_core.dic
dictionary named 'cif_core.dic' version 2.4.2 last updated on
2011-04-26.

data item '_atom_sites_solution_primary' value 'direct method' was
changed to 'direct'.

Automatic conversion script
Id: cif_fix_values 8170 2020-07-09 18:12:32Z antanas 

 Adding full bibliography for 7248707--7248724.cif.
;
_cod_original_sg_symbol_H-M 'P 21/c'
_cod_database_code 7248724
_shelx_shelxl_version_number 2018/3
_shelx_space_group_comment
;
The symmetry employed for this shelxl refinement is uniquely defined
by the following loop, which should always be used as a source of
symmetry information in preference to the above space-group names.
They are only intended as comments.
;
_shelx_estimated_absorpt_t_min 0.962
_shelx_estimated_absorpt_t_max 0.993

loop_
_space_group_symop_operation_xyz
'x, y, z'
'-x, y+1/2, -z+1/2'
'-x, -y, -z'
'x, -y-1/2, z-1/2'

loop_
_atom_site_label
_atom_site_type_symbol
_atom_site_fract_x
_atom_site_fract_y
_atom_site_fract_z
_atom_site_U_iso_or_equiv
_atom_site_adp_type
_atom_site_occupancy
_atom_site_site_symmetry_order
_atom_site_calc_flag
_atom_site_refinement_flags_posn
_atom_site_refinement_flags_adp
_atom_site_refinement_flags_occupancy
_atom_site_disorder_assembly
_atom_site_disorder_group
S1 S 0.27547(2) 0.69026(4) 0.68451(2) 0.01350(9) Uani 1 1 d . . . . .
O1 O 0.31953(7) 0.59459(15) 0.78152(6) 0.0203(2) Uani 1 1 d . . . . .
O2 O 0.23742(7) 0.88428(14) 0.67527(7) 0.0208(2) Uani 1 1 d . . . . .
N1 N 0.18176(7) 0.56396(15) 0.60302(8) 0.0137(2) Uani 1 1 d . . . . .
H1N H 0.1460(14) 0.622(3) 0.5444(14) 0.030(5) Uiso 1 1 d . . . . .
N2 N -0.05684(8) 0.30470(15) 0.60256(8) 0.0152(2) Uani 1 1 d . . . . .
N3 N 0.66089(9) 0.7159(2) 0.52737(10) 0.0286(3) Uani 1 1 d . . . . .
C1 C 0.52083(9) 0.70715(18) 0.58479(9) 0.0155(2) Uani 1 1 d . . . . .
C2 C 0.42612(9) 0.79804(19) 0.52527(9) 0.0170(2) Uani 1 1 d . . . . .
H2 H 0.412620 0.861182 0.463663 0.020 Uiso 1 1 calc R U . . .
C3 C 0.35236(9) 0.79462(18) 0.55743(9) 0.0159(2) Uani 1 1 d . . . . .
H3 H 0.288281 0.858219 0.518822 0.019 Uiso 1 1 calc R U . . .
C4 C 0.37270(9) 0.69731(17) 0.64682(9) 0.0130(2) Uani 1 1 d . . . . .
C5 C 0.46674(9) 0.60697(18) 0.70590(9) 0.0160(2) Uani 1 1 d . . . . .
H5 H 0.479574 0.541672 0.766769 0.019 Uiso 1 1 calc R U . . .
C6 C 0.54179(9) 0.61311(19) 0.67506(10) 0.0173(2) Uani 1 1 d . . . . .
H6 H 0.606815 0.553699 0.715184 0.021 Uiso 1 1 calc R U . . .
C7 C 0.19047(9) 0.35311(18) 0.59744(9) 0.0144(2) Uani 1 1 d . . . . .
H7A H 0.242273 0.302654 0.664517 0.017 Uiso 1 1 calc R U . . .
H7B H 0.213155 0.320632 0.546666 0.017 Uiso 1 1 calc R U . . .
C8 C 0.08578(9) 0.26109(18) 0.56676(9) 0.0142(2) Uani 1 1 d . . . . .
H8A H 0.034953 0.314168 0.499936 0.017 Uiso 1 1 calc R U . . .
H8B H 0.090931 0.120642 0.558071 0.017 Uiso 1 1 calc R U . . .
C9 C 0.04611(9) 0.29238(17) 0.64216(9) 0.0127(2) Uani 1 1 d . . . . .
C10 C 0.11138(9) 0.30289(19) 0.74655(9) 0.0171(2) Uani 1 1 d . . . . .
H10 H 0.183897 0.296539 0.772900 0.021 Uiso 1 1 calc R U . . .
C11 C 0.06972(10) 0.32274(19) 0.81199(9) 0.0184(3) Uani 1 1 d . . . . .
H11 H 0.113374 0.330488 0.883521 0.022 Uiso 1 1 calc R U . . .
C12 C -0.03606(10) 0.33112(19) 0.77188(10) 0.0178(2) Uani 1 1 d . . . . .
H12 H -0.066756 0.341864 0.814934 0.021 Uiso 1 1 calc R U . . .
C13 C -0.09578(9) 0.32336(19) 0.66705(10) 0.0180(2) Uani 1 1 d . . . . .
H13 H -0.168431 0.331698 0.639117 0.022 Uiso 1 1 calc R U . . .
C14 C 0.59880(10) 0.71162(19) 0.55235(10) 0.0199(3) Uani 1 1 d . . . . .

loop_
_atom_site_aniso_label
_atom_site_aniso_U_11
_atom_site_aniso_U_22
_atom_site_aniso_U_33
_atom_site_aniso_U_23
_atom_site_aniso_U_13
_atom_site_aniso_U_12
S1 0.01056(14) 0.01791(16) 0.01226(15) -0.00240(10) 0.00564(11) -0.00233(10)
O1 0.0172(4) 0.0319(5) 0.0106(4) -0.0012(4) 0.0057(3) -0.0045(4)
O2 0.0161(4) 0.0194(5) 0.0286(5) -0.0061(4) 0.0120(4) -0.0020(4)
N1 0.0109(4) 0.0169(5) 0.0114(5) 0.0006(4) 0.0037(4) -0.0019(4)
N2 0.0127(5) 0.0176(5) 0.0143(5) 0.0003(4) 0.0058(4) -0.0008(4)
N3 0.0236(6) 0.0371(7) 0.0314(7) -0.0074(5) 0.0183(5) -0.0050(5)
C1 0.0135(5) 0.0167(6) 0.0176(6) -0.0037(4) 0.0085(5) -0.0030(4)
C2 0.0156(5) 0.0214(6) 0.0131(5) 0.0016(4) 0.0063(5) -0.0020(5)
C3 0.0110(5) 0.0193(6) 0.0144(5) 0.0022(4) 0.0037(4) 0.0006(4)
C4 0.0107(5) 0.0148(5) 0.0131(5) -0.0025(4) 0.0055(4) -0.0025(4)
C5 0.0141(5) 0.0168(6) 0.0158(5) 0.0033(4) 0.0060(5) 0.0005(4)
C6 0.0120(5) 0.0171(6) 0.0210(6) 0.0022(5) 0.0064(5) 0.0021(4)
C7 0.0127(5) 0.0171(6) 0.0147(5) -0.0018(4) 0.0075(4) -0.0007(4)
C8 0.0135(5) 0.0169(6) 0.0132(5) -0.0018(4) 0.0070(4) -0.0023(4)
C9 0.0136(5) 0.0120(5) 0.0131(5) 0.0012(4) 0.0067(4) -0.0012(4)
C10 0.0132(5) 0.0227(6) 0.0143(6) 0.0019(5) 0.0056(4) -0.0008(5)
C11 0.0202(6) 0.0220(6) 0.0123(5) 0.0019(5) 0.0072(5) -0.0011(5)
C12 0.0220(6) 0.0177(6) 0.0186(6) 0.0007(5) 0.0137(5) -0.0011(5)
C13 0.0141(5) 0.0209(6) 0.0205(6) 0.0006(5) 0.0094(5) 0.0001(4)
C14 0.0178(6) 0.0225(6) 0.0205(6) -0.0042(5) 0.0100(5) -0.0027(5)

loop_
_atom_type_symbol
_atom_type_description
_atom_type_scat_dispersion_real
_atom_type_scat_dispersion_imag
_atom_type_scat_source
C C 0.0033 0.0016 'International Tables Vol C Tables 4.2.6.8 and 6.1.1.4'
H H 0.0000 0.0000 'International Tables Vol C Tables 4.2.6.8 and 6.1.1.4'
N N 0.0061 0.0033 'International Tables Vol C Tables 4.2.6.8 and 6.1.1.4'
O O 0.0106 0.0060 'International Tables Vol C Tables 4.2.6.8 and 6.1.1.4'
S S 0.1246 0.1234 'International Tables Vol C Tables 4.2.6.8 and 6.1.1.4'

loop_
_geom_angle_atom_site_label_1
_geom_angle_atom_site_label_2
_geom_angle_atom_site_label_3
_geom_angle
_geom_angle_site_symmetry_1
_geom_angle_site_symmetry_3
_geom_angle_publ_flag
O1 S1 O2 119.80(6) . . ?
O1 S1 N1 109.03(6) . . ?
O2 S1 N1 106.38(6) . . ?
O1 S1 C4 106.63(6) . . ?
O2 S1 C4 106.38(6) . . ?
N1 S1 C4 108.16(5) . . ?
C7 N1 S1 121.27(8) . . ?
C7 N1 H1N 115.1(13) . . ?
S1 N1 H1N 113.8(13) . . ?
C13 N2 C9 118.15(11) . . ?
C6 C1 C2 121.26(11) . . ?
C6 C1 C14 119.26(11) . . ?
C2 C1 C14 119.48(12) . . ?
C3 C2 C1 119.07(11) . . ?
C3 C2 H2 120.5 . . ?
C1 C2 H2 120.5 . . ?
C2 C3 C4 119.62(11) . . ?
C2 C3 H3 120.2 . . ?
C4 C3 H3 120.2 . . ?
C5 C4 C3 121.29(11) . . ?
C5 C4 S1 120.09(9) . . ?
C3 C4 S1 118.62(9) . . ?
C6 C5 C4 119.35(11) . . ?
C6 C5 H5 120.3 . . ?
C4 C5 H5 120.3 . . ?
C5 C6 C1 119.39(11) . . ?
C5 C6 H6 120.3 . . ?
C1 C6 H6 120.3 . . ?
N1 C7 C8 109.15(10) . . ?
N1 C7 H7A 109.8 . . ?
C8 C7 H7A 109.9 . . ?
N1 C7 H7B 109.9 . . ?
C8 C7 H7B 109.8 . . ?
H7A C7 H7B 108.3 . . ?
C9 C8 C7 114.41(10) . . ?
C9 C8 H8A 108.7 . . ?
C7 C8 H8A 108.7 . . ?
C9 C8 H8B 108.7 . . ?
C7 C8 H8B 108.7 . . ?
H8A C8 H8B 107.6 . . ?
N2 C9 C10 121.57(11) . . ?
N2 C9 C8 116.10(10) . . ?
C10 C9 C8 122.31(10) . . ?
C11 C10 C9 119.43(11) . . ?
C11 C10 H10 120.3 . . ?
C9 C10 H10 120.3 . . ?
C12 C11 C10 119.24(12) . . ?
C12 C11 H11 120.4 . . ?
C10 C11 H11 120.4 . . ?
C11 C12 C13 117.88(11) . . ?
C11 C12 H12 121.1 . . ?
C13 C12 H12 121.1 . . ?
N2 C13 C12 123.70(11) . . ?
N2 C13 H13 118.1 . . ?
C12 C13 H13 118.1 . . ?
N3 C14 C1 179.48(15) . . ?

loop_
_geom_bond_atom_site_label_1
_geom_bond_atom_site_label_2
_geom_bond_distance
_geom_bond_site_symmetry_2
_geom_bond_publ_flag
S1 O1 1.4361(9) . ?
S1 O2 1.4388(10) . ?
S1 N1 1.5991(10) . ?
S1 C4 1.7758(12) . ?
N1 C7 1.4733(16) . ?
N1 H1N 0.874(19) . ?
N2 C13 1.3429(16) . ?
N2 C9 1.3463(15) . ?
N3 C14 1.1436(18) . ?
C1 C6 1.3926(17) . ?
C1 C2 1.3995(17) . ?
C1 C14 1.4473(17) . ?
C2 C3 1.3850(17) . ?
C2 H2 0.9500 . ?
C3 C4 1.3944(17) . ?
C3 H3 0.9500 . ?
C4 C5 1.3898(16) . ?
C5 C6 1.3894(17) . ?
C5 H5 0.9500 . ?
C6 H6 0.9500 . ?
C7 C8 1.5275(16) . ?
C7 H7A 0.9900 . ?
C7 H7B 0.9900 . ?
C8 C9 1.5124(16) . ?
C8 H8A 0.9900 . ?
C8 H8B 0.9900 . ?
C9 C10 1.3897(16) . ?
C10 C11 1.3879(17) . ?
C10 H10 0.9500 . ?
C11 C12 1.3826(18) . ?
C11 H11 0.9500 . ?
C12 C13 1.3835(18) . ?
C12 H12 0.9500 . ?
C13 H13 0.9500 . ?

loop_
_geom_hbond_atom_site_label_D
_geom_hbond_atom_site_label_H
_geom_hbond_atom_site_label_A
_geom_hbond_distance_DH
_geom_hbond_distance_HA
_geom_hbond_distance_DA
_geom_hbond_angle_DHA
_geom_hbond_site_symmetry_A
_geom_hbond_publ_flag
C7 H7B N3 0.99 2.59 3.5254(17) 157.4 3_666 yes
C8 H8B O2 0.99 2.61 3.3176(16) 128.3 1_545 yes
C12 H12 O2 0.95 2.61 3.4421(16) 146.3 2_546 yes
N1 H1N N2 0.874(19) 2.013(19) 2.8730(14) 167.6(18) 3_566 yes

loop_
_geom_torsion_atom_site_label_1
_geom_torsion_atom_site_label_2
_geom_torsion_atom_site_label_3
_geom_torsion_atom_site_label_4
_geom_torsion
_geom_torsion_site_symmetry_1
_geom_torsion_site_symmetry_2
_geom_torsion_site_symmetry_3
_geom_torsion_site_symmetry_4
_geom_torsion_publ_flag
O1 S1 N1 C7 -44.11(11) . . . . ?
O2 S1 N1 C7 -174.59(9) . . . . ?
C4 S1 N1 C7 71.47(10) . . . . ?
C6 C1 C2 C3 0.31(19) . . . . ?
C14 C1 C2 C3 -179.37(11) . . . . ?
C1 C2 C3 C4 -1.51(19) . . . . ?
C2 C3 C4 C5 1.51(19) . . . . ?
C2 C3 C4 S1 -178.45(9) . . . . ?
O1 S1 C4 C5 4.18(12) . . . . ?
O2 S1 C4 C5 133.11(10) . . . . ?
N1 S1 C4 C5 -112.95(10) . . . . ?
O1 S1 C4 C3 -175.86(10) . . . . ?
O2 S1 C4 C3 -46.93(11) . . . . ?
N1 S1 C4 C3 67.01(11) . . . . ?
C3 C4 C5 C6 -0.26(19) . . . . ?
S1 C4 C5 C6 179.70(10) . . . . ?
C4 C5 C6 C1 -0.95(19) . . . . ?
C2 C1 C6 C5 0.94(19) . . . . ?
C14 C1 C6 C5 -179.38(12) . . . . ?
S1 N1 C7 C8 146.33(8) . . . . ?
N1 C7 C8 C9 -62.64(13) . . . . ?
C13 N2 C9 C10 -1.45(18) . . . . ?
C13 N2 C9 C8 176.92(11) . . . . ?
C7 C8 C9 N2 148.03(11) . . . . ?
C7 C8 C9 C10 -33.61(16) . . . . ?
N2 C9 C10 C11 1.29(19) . . . . ?
C8 C9 C10 C11 -176.98(11) . . . . ?
C9 C10 C11 C12 0.18(19) . . . . ?
C10 C11 C12 C13 -1.38(19) . . . . ?
C9 N2 C13 C12 0.17(19) . . . . ?
C11 C12 C13 N2 1.2(2) . . . . ?
